data_4500024
loop_
_publ_author_name
'Duong, Adam'
'Val\'erie M\'etivaud'
'Maris, Thierry'
'Wuest,James D'

_publ_section_title
;
 Surrogates of 2,2'-Bipyridine Designed to Chelate Ag(I) and Create
 Metallotectons for Engineering Hydrogen-Bonded Crystals
;
_journal_name_full 'Cryst. Growth & Design'
_journal_page_first 2026
_journal_page_last 2034
_journal_paper_doi 10.1021/cg2003194
_journal_volume 11
_journal_year 2011
_chemical_compound_source 'Synthesized by the authors. See text'
_chemical_formula_moiety 'C16 H16 Ag N12, 2(C2 H3 N), Cl O4'
_chemical_formula_sum 'C20 H22 Ag Cl N14 O4'
_chemical_formula_weight 665.84
_chemical_name_systematic
; 
 ? 
;
_space_group_IT_number 13
_symmetry_cell_setting monoclinic
_symmetry_space_group_name_Hall '-P 2yc'
_symmetry_space_group_name_H-M 'P 1 2/c 1'
_atom_sites_solution_hydrogens geom
_atom_sites_solution_primary direct
_atom_sites_solution_secondary difmap
_audit_creation_method SHELXL-97
_cell_angle_alpha 90
_cell_angle_beta 115.300(4)
_cell_angle_gamma 90
_cell_formula_units_Z 2
_cell_length_a 10.5537(8)
_cell_length_b 7.5440(6)
_cell_length_c 18.6318(14)
_cell_measurement_reflns_used 9789
_cell_measurement_temperature 150
_cell_measurement_theta_max 67.91
_cell_measurement_theta_min 4.24
_cell_volume 1341.13(18)
_computing_cell_refinement 'SAINT V7.68A(Bruker AXS, )'
_computing_data_collection 'APEX2  (Bruker AXS, 1)'
_computing_data_reduction 'SAINT V7.68A(Bruker AXS, )'
_computing_molecular_graphics 'SHELXTL v6.12 (Bruker AXS, 2001)'
_computing_publication_material 'UdMX (Maris, 2004)'
_computing_structure_refinement 'SHELXL97 (Sheldrick, 2008)'
_computing_structure_solution 'SHELXS97 (Sheldrick, 2008)'
_diffrn_ambient_temperature 150
_diffrn_detector_area_resol_mean 8.3
_diffrn_measured_fraction_theta_full 0.976
_diffrn_measured_fraction_theta_max 0.976
_diffrn_measurement_device_type 'Bruker Microstar'
_diffrn_measurement_method \w
_diffrn_radiation_monochromator 'Helios optics'
_diffrn_radiation_source 'Rotating Anode'
_diffrn_radiation_type CuK\a
_diffrn_radiation_wavelength 1.54178
_diffrn_reflns_av_R_equivalents 0.051
_diffrn_reflns_av_sigmaI/netI 0.0366
_diffrn_reflns_limit_h_max 11
_diffrn_reflns_limit_h_min -12
_diffrn_reflns_limit_k_max 8
_diffrn_reflns_limit_k_min -8
_diffrn_reflns_limit_l_max 22
_diffrn_reflns_limit_l_min -22
_diffrn_reflns_number 18209
_diffrn_reflns_theta_full 68.09
_diffrn_reflns_theta_max 68.09
_diffrn_reflns_theta_min 4.63
_exptl_absorpt_coefficient_mu 7.440
_exptl_absorpt_correction_T_max 0.6399
_exptl_absorpt_correction_T_min 0.3498
_exptl_absorpt_correction_type multi-scan
_exptl_absorpt_process_details 'Sadabs (Sheldrick, 2008)'
_exptl_crystal_colour Colorless
_exptl_crystal_density_diffrn 1.649
_exptl_crystal_density_method 'not measured'
_exptl_crystal_description block
_exptl_crystal_F_000 672
_exptl_crystal_size_max 0.12
_exptl_crystal_size_mid 0.12
_exptl_crystal_size_min 0.06
_refine_diff_density_max 0.482
_refine_diff_density_min -0.576
_refine_diff_density_rms 0.135
_refine_ls_extinction_method none
_refine_ls_goodness_of_fit_ref 1.099
_refine_ls_hydrogen_treatment constr
_refine_ls_matrix_type full
_refine_ls_number_parameters 185
_refine_ls_number_reflns 2398
_refine_ls_number_restraints 9
_refine_ls_restrained_S_all 1.098
_refine_ls_R_factor_all 0.0658
_refine_ls_R_factor_gt 0.0652
_refine_ls_shift/su_max 0.000
_refine_ls_shift/su_mean 0.000
_refine_ls_structure_factor_coef Fsqd
_refine_ls_weighting_details 'calc w=1/[\s^2^(Fo^2^)+(0.1170P)^2^] where P=(Fo^2^+2Fc^2^)/3'
_refine_ls_weighting_scheme calc
_refine_ls_wR_factor_gt 0.1555
_refine_ls_wR_factor_ref 0.1558
_reflns_number_gt 2068
_reflns_number_total 2398
_reflns_threshold_expression I>2\s(I)
_cod_data_source_file deposit.cif
_cod_data_source_block adam26
_cod_original_cell_volume 1341.12(18)
_cod_original_sg_symbol_H-M P2/c
_cod_database_code 4500024

loop_
_symmetry_equiv_pos_as_xyz
'x, y, z'
'-x, y, -z+1/2'
'-x, -y, -z'
'x, -y, z-1/2'

loop_
_atom_site_label
_atom_site_type_symbol
_atom_site_fract_x
_atom_site_fract_y
_atom_site_fract_z
_atom_site_U_iso_or_equiv
_atom_site_adp_type
_atom_site_occupancy
_atom_site_symmetry_multiplicity
_atom_site_calc_flag
_atom_site_refinement_flags
_atom_site_disorder_assembly
_atom_site_disorder_group
Ag1 Ag 0.5000 0.58604(6) 0.2500 0.0709(2) Uani 1 2 d S . .
N1 N 0.3574(3) 0.7515(4) 0.1403(2) 0.0552(8) Uani 1 1 d . . .
N2 N 0.4902(3) 0.4448(4) 0.1374(2) 0.0482(7) Uani 1 1 d . . .
N3 N 0.5150(3) 0.1949(3) 0.06665(19) 0.0474(6) Uani 1 1 d . . .
N4 N 0.3507(3) 0.4243(3) -0.0005(2) 0.0486(7) Uani 1 1 d . . .
N5 N 0.6538(4) 0.2271(5) 0.1996(2) 0.0689(9) Uani 1 1 d . . .
H5A H 0.6960 0.1273 0.1983 0.083 Uiso 1 1 calc . . .
H5B H 0.6798 0.2857 0.2445 0.083 Uiso 1 1 calc . . .
N6 N 0.3740(3) 0.1779(4) -0.0662(2) 0.0553(7) Uani 1 1 d . . .
H6A H 0.4140 0.0761 -0.0670 0.066 Uiso 1 1 calc . . .
H6B H 0.3078 0.2207 -0.1101 0.066 Uiso 1 1 calc . . .
C1 C 0.3026(5) 0.9108(5) 0.1423(4) 0.0721(13) Uani 1 1 d . . .
H1 H 0.3256 0.9646 0.1924 0.087 Uiso 1 1 calc R . .
C2 C 0.2140(5) 1.0005(6) 0.0744(4) 0.0768(14) Uani 1 1 d . . .
H2 H 0.1756 1.1122 0.0780 0.092 Uiso 1 1 calc R . .
C3 C 0.1829(6) 0.9237(6) 0.0018(4) 0.0787(16) Uani 1 1 d . . .
H3 H 0.1232 0.9831 -0.0456 0.094 Uiso 1 1 calc R . .
C4 C 0.2380(4) 0.7618(5) -0.0020(3) 0.0574(9) Uani 1 1 d . . .
H4 H 0.2173 0.7070 -0.0517 0.069 Uiso 1 1 calc R . .
C5 C 0.3258(3) 0.6789(4) 0.0692(2) 0.0493(8) Uani 1 1 d . . .
C6 C 0.3925(3) 0.5043(4) 0.0681(2) 0.0450(7) Uani 1 1 d . . .
C7 C 0.5504(3) 0.2894(4) 0.1334(2) 0.0485(8) Uani 1 1 d . . .
C8 C 0.4132(3) 0.2664(4) 0.0011(2) 0.0458(7) Uani 1 1 d . . .
Cl1 Cl 1.0000 -0.0111(2) 0.2500 0.0676(4) Uani 1 2 d S . .
O1 O 0.8816(3) -0.0942(5) 0.23147(19) 0.0869(11) Uani 1 1 d D . .
O2 O 0.9792(4) 0.1148(6) 0.1812(3) 0.0991(12) Uani 1 1 d D . .
N7 N 0.8385(6) 0.3986(7) 0.3553(5) 0.121(2) Uani 1 1 d D . .
C9 C 0.9164(8) 0.5076(10) 0.3784(6) 0.094(2) Uani 0.625(8) 1 d PD A 1
C10 C 1.0099(7) 0.6474(9) 0.4135(7) 0.094(2) Uani 0.625(8) 1 d PD A 1
H10A H 0.9999 0.6887 0.4607 0.141 Uiso 0.625(8) 1 calc PR A 1
H10B H 0.9891 0.7451 0.3755 0.141 Uiso 0.625(8) 1 calc PR A 1
H10C H 1.1061 0.6062 0.4289 0.141 Uiso 0.625(8) 1 calc PR A 1
C9B C 0.9269(11) 0.450(2) 0.3441(10) 0.094(2) Uani 0.375(8) 1 d PD A 2
C10B C 1.0344(11) 0.5150(19) 0.3262(9) 0.094(2) Uani 0.375(8) 1 d PD A 2
H10D H 1.0703 0.4188 0.3047 0.141 Uiso 0.375(8) 1 calc PR A 2
H10E H 1.1105 0.5614 0.3746 0.141 Uiso 0.375(8) 1 calc PR A 2
H10F H 0.9978 0.6101 0.2868 0.141 Uiso 0.375(8) 1 calc PR A 2

loop_
_atom_site_aniso_label
_atom_site_aniso_U_11
_atom_site_aniso_U_22
_atom_site_aniso_U_33
_atom_site_aniso_U_23
_atom_site_aniso_U_13
_atom_site_aniso_U_12
Ag1 0.0585(3) 0.0737(4) 0.0650(3) 0.000 0.0115(2) 0.000
N1 0.0496(15) 0.0386(14) 0.076(2) 0.0129(14) 0.0260(14) 0.0010(12)
N2 0.0413(13) 0.0383(13) 0.0591(18) 0.0098(12) 0.0160(13) 0.0040(10)
N3 0.0408(12) 0.0345(12) 0.0622(18) 0.0139(12) 0.0176(12) 0.0025(10)
N4 0.0350(13) 0.0426(15) 0.065(2) 0.0145(13) 0.0188(13) 0.0040(10)
N5 0.0646(19) 0.0562(18) 0.064(2) 0.0170(16) 0.0064(16) 0.0210(15)
N6 0.0592(16) 0.0425(15) 0.0604(18) 0.0081(13) 0.0220(14) 0.0093(12)
C1 0.071(3) 0.050(2) 0.105(4) 0.007(2) 0.047(3) 0.0036(17)
C2 0.082(3) 0.046(2) 0.121(4) 0.030(3) 0.063(3) 0.020(2)
C3 0.078(3) 0.064(3) 0.111(4) 0.053(3) 0.056(3) 0.038(2)
C4 0.0522(18) 0.0486(18) 0.076(3) 0.0198(18) 0.0321(18) 0.0101(15)
C5 0.0416(15) 0.0373(16) 0.073(2) 0.0167(15) 0.0286(16) 0.0055(12)
C6 0.0300(13) 0.0384(16) 0.063(2) 0.0129(14) 0.0167(13) -0.0010(11)
C7 0.0379(14) 0.0406(16) 0.060(2) 0.0166(15) 0.0141(14) 0.0010(12)
C8 0.0362(14) 0.0407(16) 0.060(2) 0.0160(14) 0.0199(14) 0.0001(11)
Cl1 0.0678(8) 0.0671(8) 0.0681(9) 0.000 0.0291(7) 0.000
O1 0.083(2) 0.090(3) 0.085(3) 0.0001(17) 0.033(2) 0.0021(16)
O2 0.093(3) 0.104(3) 0.102(3) -0.001(2) 0.043(3) -0.001(2)
N7 0.115(5) 0.093(4) 0.170(7) 0.001(4) 0.073(5) 0.023(3)
C9 0.066(2) 0.063(3) 0.115(5) 0.010(3) 0.002(3) 0.001(2)
C10 0.066(2) 0.063(3) 0.115(5) 0.010(3) 0.002(3) 0.001(2)
C9B 0.066(2) 0.063(3) 0.115(5) 0.010(3) 0.002(3) 0.001(2)
C10B 0.066(2) 0.063(3) 0.115(5) 0.010(3) 0.002(3) 0.001(2)

loop_
_atom_type_symbol
_atom_type_description
_atom_type_scat_dispersion_real
_atom_type_scat_dispersion_imag
_atom_type_scat_source
C C 0.0181 0.0091 'International Tables Vol C Tables 4.2.6.8 and 6.1.1.4'
H H 0.0000 0.0000 'International Tables Vol C Tables 4.2.6.8 and 6.1.1.4'
Ag Ag 0.1306 4.2820 'International Tables Vol C Tables 4.2.6.8 and 6.1.1.4'
Cl Cl 0.3639 0.7018 'International Tables Vol C Tables 4.2.6.8 and 6.1.1.4'
N N 0.0311 0.0180 'International Tables Vol C Tables 4.2.6.8 and 6.1.1.4'
O O 0.0492 0.0322 'International Tables Vol C Tables 4.2.6.8 and 6.1.1.4'

loop_
_geom_angle_atom_site_label_1
_geom_angle_atom_site_label_2
_geom_angle_atom_site_label_3
_geom_angle_site_symmetry_1
_geom_angle_site_symmetry_3
_geom_angle
_geom_angle_publ_flag
N2 AG1 N2 . 2_655 125.19(14) y
N2 AG1 N1 . 2_655 143.86(10) y
N2 AG1 N1 2_655 2_655 71.83(11) y
N2 AG1 N1 . . 71.83(11) y
N2 AG1 N1 2_655 . 143.86(10) y
N1 AG1 N1 2_655 . 114.83(16) y
C5 N1 C1 . . 117.8(4) y
C5 N1 AG1 . . 116.5(2) y
C1 N1 AG1 . . 125.7(4) y
C6 N2 C7 . . 115.1(3) y
C6 N2 AG1 . . 115.9(2) y
C7 N2 AG1 . . 127.6(2) y
C7 N3 C8 . . 115.3(3) y
C6 N4 C8 . . 115.2(3) y
C7 N5 H5A . . 120 ?
C7 N5 H5B . . 120 ?
H5A N5 H5B . . 120 ?
C8 N6 H6A . . 120 ?
C8 N6 H6B . . 120 ?
H6A N6 H6B . . 120 ?
N1 C1 C2 . . 122.9(5) y
N1 C1 H1 . . 118.5 ?
C2 C1 H1 . . 118.5 ?
C3 C2 C1 . . 118.4(4) y
C3 C2 H2 . . 120.8 ?
C1 C2 H2 . . 120.8 ?
C4 C3 C2 . . 119.9(4) y
C4 C3 H3 . . 120 ?
C2 C3 H3 . . 120 ?
C3 C4 C5 . . 118.3(5) y
C3 C4 H4 . . 120.9 ?
C5 C4 H4 . . 120.9 ?
N1 C5 C4 . . 122.7(3) y
N1 C5 C6 . . 117.0(3) y
C4 C5 C6 . . 120.3(4) y
N4 C6 N2 . . 125.9(3) y
N4 C6 C5 . . 117.1(3) y
N2 C6 C5 . . 117.0(3) y
N5 C7 N3 . . 117.6(3) y
N5 C7 N2 . . 118.2(4) y
N3 C7 N2 . . 124.2(3) y
N6 C8 N3 . . 117.6(3) y
N6 C8 N4 . . 118.2(3) y
N3 C8 N4 . . 124.3(3) y
O1 CL1 O1 . 2_755 122.6(3) y
O1 CL1 O2 . 2_755 107.28(11) y
O1 CL1 O2 2_755 2_755 107.28(11) y
O1 CL1 O2 . . 107.28(11) y
O1 CL1 O2 2_755 . 107.28(11) y
O2 CL1 O2 2_755 . 103.5(4) y
C9B N7 C9 . . 43.1(1) y
N7 C9 C10 . . 174.3(12) y
N7 C9B C10B . . 177.3(17) y
C9B C10B H10D . . 109.5 ?
C9B C10B H10E . . 109.5 ?
H10D C10B H10E . . 109.5 ?
C9B C10B H10F . . 109.5 ?
H10D C10B H10F . . 109.5 ?
H10E C10B H10F . . 109.5 ?

loop_
_geom_bond_atom_site_label_1
_geom_bond_atom_site_label_2
_geom_bond_site_symmetry_2
_geom_bond_distance
_geom_bond_publ_flag
Ag1 N2 . 2.315(3) y
Ag1 N2 2_655 2.315(3) y
Ag1 N1 2_655 2.318(3) y
Ag1 N1 . 2.318(3) y
N1 C5 . 1.337(5) y
N1 C1 . 1.341(5) y
N2 C6 . 1.340(5) y
N2 C7 . 1.350(4) y
N3 C7 . 1.341(5) y
N3 C8 . 1.348(4) y
N4 C6 . 1.308(5) y
N4 C8 . 1.356(4) y
N5 C7 . 1.335(5) y
N5 H5a . 0.88 ?
N5 H5b . 0.88 ?
N6 C8 . 1.320(5) y
N6 H6a . 0.88 ?
N6 H6b . 0.88 ?
C1 C2 . 1.385(8) y
C1 H1 . 0.95 ?
C2 C3 . 1.376(9) y
C2 H2 . 0.95 ?
C3 C4 . 1.368(6) y
C3 H3 . 0.95 ?
C4 C5 . 1.400(5) y
C4 H4 . 0.95 ?
C5 C6 . 1.498(5) y
Cl1 O1 . 1.306(4) y
Cl1 O1 2_755 1.306(4) y
Cl1 O2 2_755 1.535(5) y
Cl1 O2 . 1.535(5) y
N7 C9b . 1.1103(9) y
N7 C9 . 1.1111(9) y
C9 C10 . 1.401(1) y
C10 H10a . 0.98 ?
C10 H10b . 0.98 ?
C10 H10c . 0.98 ?
C9b C10b . 1.4002(9) y
C10b H10d . 0.98 ?
C10b H10e . 0.98 ?
C10b H10f . 0.98 ?

loop_
_geom_hbond_atom_site_label_D
_geom_hbond_atom_site_label_H
_geom_hbond_atom_site_label_A
_geom_hbond_distance_DH
_geom_hbond_distance_HA
_geom_hbond_distance_DA
_geom_hbond_angle_DHA
_geom_hbond_site_symmetry_A
N5 H5A O1 0.88 2.44 3.284(4) 159.7 .
N5 H5B N7 0.88 2.2 3.009(8) 152.8 .
N6 H6A N3 0.88 2.18 3.048(4) 170.8 3_655
N6 H6B O1 0.88 2.48 3.171(5) 135.8 3_655
